data_1513690
loop_
_publ_author_name
'Young, Brian S'
'Chase, Daniel T'
'Marshall, Jonathan L'
'Vonnegut, Chris L'
'Zakharov, Lev N'
'Haley, Michael M'

_publ_section_title
;
 Synthesis and Properties of Fully-Conjugated Indacenedithiophenes.
;
_journal_issue 3
_journal_name_full 'Chemical science (Royal Society of Chemistry : 2010)'
_journal_page_first 1008
_journal_page_last 1014
_journal_paper_doi 10.1039/C3SC53181C
_journal_volume 5
_journal_year 2014
_chemical_formula_sum 'C42 H32 S2'
_chemical_formula_weight 600.80
_chemical_name_systematic
;
 ?
;
_space_group_IT_number 14
_symmetry_cell_setting monoclinic
_symmetry_space_group_name_Hall '-P 2ybc'
_symmetry_space_group_name_H-M 'P 1 21/c 1'
_atom_sites_solution_hydrogens geom
_atom_sites_solution_primary direct
_atom_sites_solution_secondary difmap
_audit_creation_method SHELXTL
_cell_angle_alpha 90.00
_cell_angle_beta 94.0200(10)
_cell_angle_gamma 90.00
_cell_formula_units_Z 2
_cell_length_a 14.4327(5)
_cell_length_b 11.8497(4)
_cell_length_c 8.9975(3)
_cell_measurement_reflns_used 9934
_cell_measurement_temperature 100(2)
_cell_measurement_theta_max 35.13
_cell_measurement_theta_min 3.25
_cell_volume 1534.99(9)
_computing_cell_refinement 'Bruker SAINT'
_computing_data_collection 'Bruker APEX2'
_computing_data_reduction 'Bruker SAINT'
_computing_molecular_graphics 'Bruker SHELXTL'
_computing_publication_material 'Bruker SHELXTL'
_computing_structure_refinement 'SHELXL-97 (Sheldrick, 1997)'
_computing_structure_solution 'SHELXS-97 (Sheldrick, 1990)'
_diffrn_ambient_temperature 100(2)
_diffrn_measured_fraction_theta_full 0.988
_diffrn_measured_fraction_theta_max 0.988
_diffrn_measurement_device_type 'Bruker APEX-II CCD'
_diffrn_measurement_method '\f and \w scans'
_diffrn_radiation_monochromator 'Triumph mirror'
_diffrn_radiation_source 'fine-focus sealed tube'
_diffrn_radiation_type MoK\a
_diffrn_radiation_wavelength 0.71073
_diffrn_reflns_av_R_equivalents 0.0358
_diffrn_reflns_av_sigmaI/netI 0.0283
_diffrn_reflns_limit_h_max 19
_diffrn_reflns_limit_h_min -19
_diffrn_reflns_limit_k_max 15
_diffrn_reflns_limit_k_min -14
_diffrn_reflns_limit_l_max 11
_diffrn_reflns_limit_l_min -7
_diffrn_reflns_number 15512
_diffrn_reflns_theta_full 27.99
_diffrn_reflns_theta_max 27.99
_diffrn_reflns_theta_min 3.25
_diffrn_standards_number 0
_exptl_absorpt_coefficient_mu 0.204
_exptl_absorpt_correction_T_max 0.9819
_exptl_absorpt_correction_T_min 0.9603
_exptl_absorpt_correction_type multi-scan
_exptl_absorpt_process_details SADABS
_exptl_crystal_colour dark
_exptl_crystal_density_diffrn 1.300
_exptl_crystal_density_method 'not measured'
_exptl_crystal_description block
_exptl_crystal_F_000 632
_exptl_crystal_size_max 0.20
_exptl_crystal_size_mid 0.17
_exptl_crystal_size_min 0.09
_refine_diff_density_max 0.538
_refine_diff_density_min -0.568
_refine_diff_density_rms 0.071
_refine_ls_extinction_method none
_refine_ls_goodness_of_fit_ref 1.039
_refine_ls_hydrogen_treatment constr
_refine_ls_matrix_type full
_refine_ls_number_parameters 199
_refine_ls_number_reflns 3659
_refine_ls_number_restraints 0
_refine_ls_restrained_S_all 1.039
_refine_ls_R_factor_all 0.0529
_refine_ls_R_factor_gt 0.0472
_refine_ls_shift/su_max 0.000
_refine_ls_shift/su_mean 0.000
_refine_ls_structure_factor_coef Fsqd
_refine_ls_weighting_details 'calc w=1/[\s^2^(Fo^2^)+(0.0648P)^2^+2.0895P] where P=(Fo^2^+2Fc^2^)/3'
_refine_ls_weighting_scheme calc
_refine_ls_wR_factor_gt 0.1298
_refine_ls_wR_factor_ref 0.1350
_reflns_number_gt 3222
_reflns_number_total 3659
_reflns_threshold_expression >2sigma(I)
_cod_data_source_file c3sc53181c.txt
_cod_data_source_block mh101
_cod_depositor_comments
;
The following automatic conversions were performed:

'_symmetry_cell_setting' value 'Monoclinic' changed to 'monoclinic'
according to
/usr/data/users/saulius/automatic-downloads/current/RSC/lib/dictionaries/cif_core.dic
dictionary named 'cif_core.dic' version 2.4.2 from 2011-04-26.

Automatic conversion script
Id: cif_fix_values 2281 2013-09-26 08:29:07Z andrius 

 Adding full bibliography for
 ./tmp-cod-update-bibliographies-10052/cifs/1513690.cif.
;
_cod_original_sg_symbol_H-M P2(1)/c
_cod_database_code 1513690

loop_
_symmetry_equiv_pos_as_xyz
'x, y, z'
'-x, y+1/2, -z+1/2'
'-x, -y, -z'
'x, -y-1/2, z-1/2'

loop_
_atom_site_label
_atom_site_type_symbol
_atom_site_fract_x
_atom_site_fract_y
_atom_site_fract_z
_atom_site_U_iso_or_equiv
_atom_site_adp_type
_atom_site_occupancy
_atom_site_symmetry_multiplicity
_atom_site_calc_flag
_atom_site_refinement_flags
S1 S 0.79150(3) 0.45821(4) 0.84480(5) 0.01484(14) Uani 1 1 d .
C1 C 0.54893(12) 0.54253(14) 0.3770(2) 0.0129(3) Uani 1 1 d .
H1A H 0.5819 0.5698 0.2966 0.016 Uiso 1 1 calc R
C2 C 0.59618(11) 0.51508(14) 0.5162(2) 0.0123(3) Uani 1 1 d .
C3 C 0.54553(12) 0.47146(14) 0.63803(19) 0.0123(3) Uani 1 1 d .
C4 C 0.61470(12) 0.45114(14) 0.7609(2) 0.0127(3) Uani 1 1 d .
C5 C 0.70077(11) 0.48049(15) 0.7120(2) 0.0130(3) Uani 1 1 d .
C6 C 0.69134(12) 0.52254(14) 0.5614(2) 0.0124(3) Uani 1 1 d .
C7 C 0.61999(12) 0.40900(14) 0.9100(2) 0.0133(3) Uani 1 1 d .
C8 C 0.71374(12) 0.40874(14) 0.9705(2) 0.0138(3) Uani 1 1 d .
C9 C 0.73758(13) 0.36995(15) 1.1144(2) 0.0170(4) Uani 1 1 d .
H9A H 0.8004 0.3708 1.1540 0.020 Uiso 1 1 calc R
C10 C 0.66773(14) 0.33013(16) 1.1983(2) 0.0188(4) Uani 1 1 d .
H10A H 0.6827 0.3035 1.2966 0.023 Uiso 1 1 calc R
C11 C 0.57478(13) 0.32876(16) 1.1394(2) 0.0180(4) Uani 1 1 d .
H11A H 0.5279 0.3003 1.1982 0.022 Uiso 1 1 calc R
C12 C 0.55070(12) 0.36806(15) 0.9974(2) 0.0157(4) Uani 1 1 d .
H12A H 0.4876 0.3674 0.9593 0.019 Uiso 1 1 calc R
C13 C 0.76452(11) 0.56824(15) 0.47150(19) 0.0127(3) Uani 1 1 d .
C14 C 0.83974(12) 0.50028(15) 0.4343(2) 0.0141(3) Uani 1 1 d .
C15 C 0.90395(12) 0.54369(16) 0.3404(2) 0.0181(4) Uani 1 1 d .
H15A H 0.9547 0.4979 0.3161 0.022 Uiso 1 1 calc R
C16 C 0.89577(13) 0.65207(18) 0.2815(2) 0.0208(4) Uani 1 1 d .
C17 C 0.82272(13) 0.71911(16) 0.3231(2) 0.0198(4) Uani 1 1 d .
H17A H 0.8171 0.7939 0.2854 0.024 Uiso 1 1 calc R
C18 C 0.75763(12) 0.68032(15) 0.4181(2) 0.0160(4) Uani 1 1 d .
C19 C 0.85113(13) 0.38007(16) 0.4881(2) 0.0183(4) Uani 1 1 d .
H19A H 0.9073 0.3476 0.4503 0.027 Uiso 1 1 calc R
H19B H 0.7969 0.3356 0.4517 0.027 Uiso 1 1 calc R
H19C H 0.8565 0.3790 0.5973 0.027 Uiso 1 1 calc R
C20 C 0.96352(15) 0.6969(2) 0.1759(3) 0.0361(6) Uani 1 1 d .
H20A H 1.0099 0.6388 0.1586 0.054 Uiso 1 1 calc R
H20B H 0.9946 0.7639 0.2194 0.054 Uiso 1 1 calc R
H20C H 0.9301 0.7171 0.0811 0.054 Uiso 1 1 calc R
C21 C 0.68429(13) 0.76179(16) 0.4645(2) 0.0209(4) Uani 1 1 d .
H21A H 0.6918 0.8345 0.4149 0.031 Uiso 1 1 calc R
H21B H 0.6910 0.7724 0.5727 0.031 Uiso 1 1 calc R
H21C H 0.6225 0.7312 0.4359 0.031 Uiso 1 1 calc R

loop_
_atom_site_aniso_label
_atom_site_aniso_U_11
_atom_site_aniso_U_22
_atom_site_aniso_U_33
_atom_site_aniso_U_23
_atom_site_aniso_U_13
_atom_site_aniso_U_12
S1 0.0101(2) 0.0171(2) 0.0170(2) 0.00127(15) -0.00090(15) 0.00010(15)
C1 0.0113(8) 0.0129(8) 0.0149(8) 0.0013(6) 0.0032(6) 0.0002(6)
C2 0.0103(7) 0.0117(7) 0.0151(8) 0.0005(6) 0.0016(6) 0.0000(6)
C3 0.0120(8) 0.0119(8) 0.0130(8) 0.0006(6) 0.0013(6) 0.0000(6)
C4 0.0117(8) 0.0116(8) 0.0149(8) -0.0001(6) 0.0019(6) 0.0003(6)
C5 0.0097(7) 0.0136(8) 0.0157(8) 0.0001(6) -0.0002(6) 0.0006(6)
C6 0.0107(7) 0.0107(7) 0.0160(8) -0.0002(6) 0.0013(6) 0.0004(6)
C7 0.0144(8) 0.0102(7) 0.0148(8) -0.0018(6) -0.0015(6) 0.0014(6)
C8 0.0142(8) 0.0110(8) 0.0162(8) -0.0013(6) 0.0015(6) 0.0004(6)
C9 0.0186(8) 0.0146(8) 0.0171(9) -0.0011(7) -0.0036(7) 0.0011(7)
C10 0.0245(9) 0.0162(9) 0.0153(9) 0.0014(7) -0.0015(7) 0.0002(7)
C11 0.0218(9) 0.0154(8) 0.0172(9) 0.0011(7) 0.0037(7) -0.0027(7)
C12 0.0147(8) 0.0146(8) 0.0178(9) 0.0000(6) 0.0013(6) -0.0006(6)
C13 0.0085(7) 0.0146(8) 0.0151(8) 0.0011(6) 0.0007(6) -0.0013(6)
C14 0.0108(7) 0.0163(8) 0.0152(8) 0.0009(6) 0.0000(6) 0.0002(6)
C15 0.0104(8) 0.0225(9) 0.0215(9) 0.0022(7) 0.0031(7) 0.0021(7)
C16 0.0127(8) 0.0266(10) 0.0232(10) 0.0082(8) 0.0030(7) -0.0014(7)
C17 0.0145(8) 0.0184(9) 0.0266(10) 0.0080(7) 0.0012(7) -0.0018(7)
C18 0.0113(8) 0.0157(8) 0.0209(9) 0.0019(7) 0.0002(6) -0.0007(6)
C19 0.0166(8) 0.0170(9) 0.0214(9) 0.0022(7) 0.0020(7) 0.0027(7)
C20 0.0203(10) 0.0461(14) 0.0436(14) 0.0265(11) 0.0141(9) 0.0041(9)
C21 0.0181(9) 0.0147(8) 0.0302(11) 0.0019(7) 0.0045(7) 0.0022(7)

loop_
_atom_type_symbol
_atom_type_description
_atom_type_scat_dispersion_real
_atom_type_scat_dispersion_imag
_atom_type_scat_source
C C 0.0033 0.0016 'International Tables Vol C Tables 4.2.6.8 and 6.1.1.4'
H H 0.0000 0.0000 'International Tables Vol C Tables 4.2.6.8 and 6.1.1.4'
S S 0.1246 0.1234 'International Tables Vol C Tables 4.2.6.8 and 6.1.1.4'

loop_
_geom_angle_atom_site_label_1
_geom_angle_atom_site_label_2
_geom_angle_atom_site_label_3
_geom_angle
_geom_angle_site_symmetry_1
C5 S1 C8 90.50(8) .
C3 C1 C2 118.13(16) 3_666
C3 C1 H1A 120.9 3_666
C2 C1 H1A 120.9 .
C6 C2 C1 129.66(16) .
C6 C2 C3 109.67(15) .
C1 C2 C3 120.67(15) .
C1 C3 C2 121.19(16) 3_666
C1 C3 C4 132.75(16) 3_666
C2 C3 C4 106.06(14) .
C5 C4 C7 113.24(15) .
C5 C4 C3 107.36(15) .
C7 C4 C3 139.38(16) .
C4 C5 C6 110.87(15) .
C4 C5 S1 113.13(13) .
C6 C5 S1 135.99(13) .
C2 C6 C5 106.01(15) .
C2 C6 C13 125.84(16) .
C5 C6 C13 128.12(15) .
C12 C7 C8 118.79(16) .
C12 C7 C4 130.91(16) .
C8 C7 C4 110.28(15) .
C9 C8 C7 121.46(16) .
C9 C8 S1 125.67(14) .
C7 C8 S1 112.85(13) .
C10 C9 C8 118.51(17) .
C10 C9 H9A 120.7 .
C8 C9 H9A 120.7 .
C9 C10 C11 120.66(17) .
C9 C10 H10A 119.7 .
C11 C10 H10A 119.7 .
C12 C11 C10 121.05(17) .
C12 C11 H11A 119.5 .
C10 C11 H11A 119.5 .
C11 C12 C7 119.51(17) .
C11 C12 H12A 120.2 .
C7 C12 H12A 120.2 .
C14 C13 C18 119.51(16) .
C14 C13 C6 120.81(16) .
C18 C13 C6 119.65(15) .
C15 C14 C13 119.21(16) .
C15 C14 C19 118.69(16) .
C13 C14 C19 122.06(16) .
C16 C15 C14 121.94(17) .
C16 C15 H15A 119.0 .
C14 C15 H15A 119.0 .
C15 C16 C17 118.01(17) .
C15 C16 C20 121.61(18) .
C17 C16 C20 120.37(19) .
C18 C17 C16 122.22(17) .
C18 C17 H17A 118.9 .
C16 C17 H17A 118.9 .
C17 C18 C13 119.00(17) .
C17 C18 C21 118.31(17) .
C13 C18 C21 122.65(16) .
C14 C19 H19A 109.5 .
C14 C19 H19B 109.5 .
H19A C19 H19B 109.5 .
C14 C19 H19C 109.5 .
H19A C19 H19C 109.5 .
H19B C19 H19C 109.5 .
C16 C20 H20A 109.5 .
C16 C20 H20B 109.5 .
H20A C20 H20B 109.5 .
C16 C20 H20C 109.5 .
H20A C20 H20C 109.5 .
H20B C20 H20C 109.5 .
C18 C21 H21A 109.5 .
C18 C21 H21B 109.5 .
H21A C21 H21B 109.5 .
C18 C21 H21C 109.5 .
H21A C21 H21C 109.5 .
H21B C21 H21C 109.5 .

loop_
_geom_bond_atom_site_label_1
_geom_bond_atom_site_label_2
_geom_bond_distance
_geom_bond_site_symmetry_2
S1 C5 1.7301(18) .
S1 C8 1.7491(18) .
C1 C3 1.371(2) 3_666
C1 C2 1.421(2) .
C1 H1A 0.9500 .
C2 C6 1.407(2) .
C2 C3 1.454(2) .
C3 C1 1.371(2) 3_666
C3 C4 1.457(2) .
C4 C5 1.391(2) .
C4 C7 1.429(2) .
C5 C6 1.441(2) .
C6 C13 1.477(2) .
C7 C12 1.401(2) .
C7 C8 1.423(2) .
C8 C9 1.394(3) .
C9 C10 1.384(3) .
C9 H9A 0.9500 .
C10 C11 1.407(3) .
C10 H10A 0.9500 .
C11 C12 1.381(3) .
C11 H11A 0.9500 .
C12 H12A 0.9500 .
C13 C14 1.411(2) .
C13 C18 1.414(2) .
C14 C15 1.395(2) .
C14 C19 1.510(3) .
C15 C16 1.391(3) .
C15 H15A 0.9500 .
C16 C17 1.392(3) .
C16 C20 1.507(3) .
C17 C18 1.392(3) .
C17 H17A 0.9500 .
C18 C21 1.513(3) .
C19 H19A 0.9800 .
C19 H19B 0.9800 .
C19 H19C 0.9800 .
C20 H20A 0.9800 .
C20 H20B 0.9800 .
C20 H20C 0.9800 .
C21 H21A 0.9800 .
C21 H21B 0.9800 .
C21 H21C 0.9800 .

loop_
_geom_torsion_atom_site_label_1
_geom_torsion_atom_site_label_2
_geom_torsion_atom_site_label_3
_geom_torsion_atom_site_label_4
_geom_torsion
_geom_torsion_site_symmetry_1
_geom_torsion_site_symmetry_4
C3 C1 C2 C6 -179.29(17) 3_666 .
C3 C1 C2 C3 1.1(3) 3_666 .
C6 C2 C3 C1 179.18(16) . 3_666
C1 C2 C3 C1 -1.1(3) . 3_666
C6 C2 C3 C4 -0.57(19) . .
C1 C2 C3 C4 179.12(15) . .
C1 C3 C4 C5 179.76(19) 3_666 .
C2 C3 C4 C5 -0.53(19) . .
C1 C3 C4 C7 1.6(4) 3_666 .
C2 C3 C4 C7 -178.6(2) . .
C7 C4 C5 C6 -179.90(14) . .
C3 C4 C5 C6 1.4(2) . .
C7 C4 C5 S1 0.0(2) . .
C3 C4 C5 S1 -178.68(12) . .
C8 S1 C5 C4 -0.20(14) . .
C8 S1 C5 C6 179.64(19) . .
C1 C2 C6 C5 -178.25(17) . .
C3 C2 C6 C5 1.40(19) . .
C1 C2 C6 C13 3.6(3) . .
C3 C2 C6 C13 -176.78(16) . .
C4 C5 C6 C2 -1.8(2) . .
S1 C5 C6 C2 178.38(16) . .
C4 C5 C6 C13 176.34(16) . .
S1 C5 C6 C13 -3.5(3) . .
C5 C4 C7 C12 -177.95(18) . .
C3 C4 C7 C12 0.1(4) . .
C5 C4 C7 C8 0.3(2) . .
C3 C4 C7 C8 178.3(2) . .
C12 C7 C8 C9 -0.7(3) . .
C4 C7 C8 C9 -179.17(16) . .
C12 C7 C8 S1 178.04(13) . .
C4 C7 C8 S1 -0.44(19) . .
C5 S1 C8 C9 179.04(17) . .
C5 S1 C8 C7 0.37(14) . .
C7 C8 C9 C10 0.6(3) . .
S1 C8 C9 C10 -177.95(14) . .
C8 C9 C10 C11 0.1(3) . .
C9 C10 C11 C12 -0.7(3) . .
C10 C11 C12 C7 0.6(3) . .
C8 C7 C12 C11 0.1(3) . .
C4 C7 C12 C11 178.19(18) . .
C2 C6 C13 C14 -119.9(2) . .
C5 C6 C13 C14 62.3(3) . .
C2 C6 C13 C18 58.0(3) . .
C5 C6 C13 C18 -119.7(2) . .
C18 C13 C14 C15 -2.6(3) . .
C6 C13 C14 C15 175.43(17) . .
C18 C13 C14 C19 179.87(17) . .
C6 C13 C14 C19 -2.1(3) . .
C13 C14 C15 C16 -0.4(3) . .
C19 C14 C15 C16 177.28(18) . .
C14 C15 C16 C17 2.3(3) . .
C14 C15 C16 C20 -177.8(2) . .
C15 C16 C17 C18 -1.4(3) . .
C20 C16 C17 C18 178.8(2) . .
C16 C17 C18 C13 -1.5(3) . .
C16 C17 C18 C21 176.24(19) . .
C14 C13 C18 C17 3.5(3) . .
C6 C13 C18 C17 -174.56(17) . .
C14 C13 C18 C21 -174.18(17) . .
C6 C13 C18 C21 7.8(3) . .
